data_2017468
loop_
_publ_author_name
'Quiroga, Jairo'
'G\'alvez, Jaime'
'Hursthouse, Michael B.'
'Cobo, Justo'
'Glidewell, Christopher'

_publ_section_title
;2-Cyano-<i>N</i>-(2,6-dimethoxypyrimidin-4-yl)-3-[4-(dimethylamino)phenyl]acrylamide
 and dimethylammonium
 6-cyano-1,3-dimethyl-2,4,5-trioxo-1,2,3,4,5,8-hexahydropyrido[2,3-<i>d</i>]pyrimidin-8-ide:
 a \p-stacked dimer and a hydrogen-bonded ribbon containing three types of
 ring
;
_journal_coeditor_code FA3211
_journal_issue 1
_journal_name_full 'Acta Crystallographica Section C'
_journal_page_first o39
_journal_page_last o43
_journal_paper_doi 10.1107/S0108270109053785
_journal_volume 66
_journal_year 2010
_chemical_formula_iupac 'C18 H19 N5 O3'
_chemical_formula_moiety 'C18 H19 N5 O3'
_chemical_formula_sum 'C18 H19 N5 O3'
_chemical_formula_weight 353.38
_chemical_name_systematic
;
2-cyano-<i>N</i>-(2,6-dimethoxypyrimidin-4-yl)-3-[4-
(dimethylamino)phenyl]acrylamide
;
_space_group_IT_number 2
_symmetry_cell_setting triclinic
_symmetry_space_group_name_Hall '-P 1'
_symmetry_space_group_name_H-M 'P -1'
_atom_sites_solution_hydrogens geom
_atom_sites_solution_primary direct
_atom_sites_solution_secondary difmap
_cell_angle_alpha 93.693(2)
_cell_angle_beta 93.562(3)
_cell_angle_gamma 99.196(2)
_cell_formula_units_Z 2
_cell_length_a 7.9772(2)
_cell_length_b 10.0023(4)
_cell_length_c 10.8409(5)
_cell_measurement_reflns_used 3350
_cell_measurement_temperature 120(2)
_cell_measurement_theta_max 26.05
_cell_measurement_theta_min 3.09
_cell_volume 849.80(6)
_computing_cell_refinement 'DIRAX/LSQ (Duisenberg <i>et al.</i>,  2000)'
_computing_data_collection 'COLLECT (Nonius, 1999)'
_computing_data_reduction 'EVALCCD (Duisenberg <i>et al.</i>,  2003)'
_computing_molecular_graphics 'PLATON (Spek, 2009)'
_computing_publication_material
;
SHELXL97 (Sheldrick, 2008) and PLATON (Spek, 2009)
;
_computing_structure_refinement 'SHELXL97 (Sheldrick, 2008)'
_computing_structure_solution 'SIR2004 (Burla <i>et al.</i>,  2005)'
_diffrn_ambient_temperature 120(2)
_diffrn_detector_area_resol_mean 9.091
_diffrn_measured_fraction_theta_full 0.997
_diffrn_measured_fraction_theta_max 0.997
_diffrn_measurement_device_type 'Bruker Nonius KappaCCD area-detector'
_diffrn_measurement_method '\f and \w scans'
_diffrn_radiation_monochromator graphite
_diffrn_radiation_source 'Bruker Nonius FR591 rotating anode'
_diffrn_radiation_type 'Mo K\a'
_diffrn_radiation_wavelength 0.71073
_diffrn_reflns_av_R_equivalents 0.0549
_diffrn_reflns_av_sigmaI/netI 0.0466
_diffrn_reflns_limit_h_max 9
_diffrn_reflns_limit_h_min -9
_diffrn_reflns_limit_k_max 12
_diffrn_reflns_limit_k_min -12
_diffrn_reflns_limit_l_max 13
_diffrn_reflns_limit_l_min -13
_diffrn_reflns_number 15270
_diffrn_reflns_theta_full 26.05
_diffrn_reflns_theta_max 26.05
_diffrn_reflns_theta_min 3.09
_diffrn_standards_decay_% 0
_diffrn_standards_interval_count 0
_diffrn_standards_interval_time 0
_diffrn_standards_number 0
_exptl_absorpt_coefficient_mu 0.098
_exptl_absorpt_correction_T_max 0.988
_exptl_absorpt_correction_T_min 0.978
_exptl_absorpt_correction_type multi-scan
_exptl_absorpt_process_details '(SADABS; Sheldrick, 2003)'
_exptl_crystal_colour yellow
_exptl_crystal_density_diffrn 1.381
_exptl_crystal_density_method 'not measured'
_exptl_crystal_description needle
_exptl_crystal_F_000 372
_exptl_crystal_size_max 0.23
_exptl_crystal_size_mid 0.12
_exptl_crystal_size_min 0.12
_refine_diff_density_max 0.299
_refine_diff_density_min -0.276
_refine_ls_extinction_method none
_refine_ls_goodness_of_fit_ref 1.041
_refine_ls_hydrogen_treatment constr
_refine_ls_matrix_type full
_refine_ls_number_parameters 239
_refine_ls_number_reflns 3350
_refine_ls_number_restraints 0
_refine_ls_restrained_S_all 1.041
_refine_ls_R_factor_all 0.0682
_refine_ls_R_factor_gt 0.0471
_refine_ls_shift/su_max 0.001
_refine_ls_shift/su_mean 0.000
_refine_ls_structure_factor_coef Fsqd
_refine_ls_weighting_details 'w = 1/[\s^2^(Fo^2^)+(0.0813P)^2^+0.0098P] where P=(Fo^2^+2Fc^2^)/3'
_refine_ls_weighting_scheme calc
_refine_ls_wR_factor_gt 0.1194
_refine_ls_wR_factor_ref 0.1327
_reflns_number_gt 2512
_reflns_number_total 3350
_reflns_threshold_expression I>2\s(I)
_cod_data_source_file fa3211.cif
_cod_data_source_block I
_cod_database_code 2017468
_cod_database_fobs_code 2017468

loop_
_symmetry_equiv_pos_as_xyz
'x, y, z'
'-x, -y, -z'

loop_
_atom_site_type_symbol
_atom_site_label
_atom_site_fract_x
_atom_site_fract_y
_atom_site_fract_z
_atom_site_U_iso_or_equiv
_atom_site_adp_type
_atom_site_calc_flag
_atom_site_refinement_flags
_atom_site_occupancy
_atom_site_disorder_assembly
_atom_site_disorder_group
N N1 0.61431(15) 0.17404(13) 0.88150(12) 0.0168(3) Uani d . 1 . .
C C2 0.54750(18) 0.10950(15) 0.77337(14) 0.0166(3) Uani d . 1 . .
N N3 0.46465(15) 0.15698(12) 0.68130(12) 0.0172(3) Uani d . 1 . .
C C4 0.44916(18) 0.29010(15) 0.69915(14) 0.0162(3) Uani d . 1 . .
C C5 0.51551(17) 0.37031(15) 0.80405(14) 0.0168(3) Uani d . 1 . .
H H5 0.5071 0.4640 0.8147 0.020 Uiso calc R 1 . .
C C6 0.59629(18) 0.30358(15) 0.89377(14) 0.0163(3) Uani d . 1 . .
O O2 0.56916(13) -0.02176(10) 0.76471(10) 0.0212(3) Uani d . 1 . .
C C21 0.5067(2) -0.10007(17) 0.65065(16) 0.0280(4) Uani d . 1 . .
H H21A 0.3851 -0.0972 0.6347 0.042 Uiso calc R 1 . .
H H21B 0.5234 -0.1944 0.6571 0.042 Uiso calc R 1 . .
H H21C 0.5691 -0.0620 0.5824 0.042 Uiso calc R 1 . .
O O6 0.65606(13) 0.37715(10) 1.00031(10) 0.0201(3) Uani d . 1 . .
C C61 0.7247(2) 0.30378(16) 1.09691(15) 0.0225(4) Uani d . 1 . .
H H61A 0.6419 0.2235 1.1104 0.034 Uiso calc R 1 . .
H H61B 0.7484 0.3628 1.1738 0.034 Uiso calc R 1 . .
H H61C 0.8304 0.2753 1.0720 0.034 Uiso calc R 1 . .
N N41 0.35598(15) 0.33326(13) 0.60046(12) 0.0171(3) Uani d . 1 . .
H H41 0.3040 0.2693 0.5452 0.020 Uiso calc R 1 . .
C C42 0.33595(18) 0.46381(15) 0.57948(14) 0.0169(3) Uani d . 1 . .
O O42 0.40720(14) 0.56194(11) 0.64753(10) 0.0229(3) Uani d . 1 . .
C C43 0.22379(18) 0.48007(16) 0.46827(14) 0.0169(3) Uani d . 1 . .
C C44 0.14629(19) 0.36036(16) 0.39376(15) 0.0202(4) Uani d . 1 . .
N N44 0.08482(18) 0.25996(15) 0.33940(13) 0.0297(4) Uani d . 1 . .
C C45 0.19902(18) 0.60817(16) 0.44639(14) 0.0174(4) Uani d . 1 . .
H H45 0.2546 0.6756 0.5076 0.021 Uiso calc R 1 . .
C C51 0.10538(18) 0.66115(15) 0.34888(15) 0.0175(3) Uani d . 1 . .
C C52 0.03099(18) 0.58625(16) 0.23900(15) 0.0193(4) Uani d . 1 . .
H H52 0.0411 0.4931 0.2267 0.023 Uiso calc R 1 . .
C C53 -0.05580(18) 0.64474(16) 0.14934(15) 0.0191(4) Uani d . 1 . .
H H53 -0.1047 0.5913 0.0765 0.023 Uiso calc R 1 . .
C C54 -0.07375(18) 0.78354(16) 0.16357(15) 0.0178(4) Uani d . 1 . .
C C55 0.00235(18) 0.86011(16) 0.27247(15) 0.0195(4) Uani d . 1 . .
H H55 -0.0064 0.9536 0.2846 0.023 Uiso calc R 1 . .
C C56 0.08905(19) 0.79964(16) 0.36099(15) 0.0193(4) Uani d . 1 . .
H H56 0.1400 0.8533 0.4332 0.023 Uiso calc R 1 . .
N N54 -0.16249(16) 0.84038(14) 0.07516(13) 0.0216(3) Uani d . 1 . .
C C57 -0.2340(2) 0.76240(18) -0.03952(15) 0.0251(4) Uani d . 1 . .
H H57A -0.1416 0.7372 -0.0869 0.038 Uiso calc R 1 . .
H H57B -0.2998 0.8176 -0.0888 0.038 Uiso calc R 1 . .
H H57C -0.3088 0.6800 -0.0200 0.038 Uiso calc R 1 . .
C C58 -0.1775(2) 0.98365(16) 0.08968(16) 0.0249(4) Uani d . 1 . .
H H58A -0.2332 1.0014 0.1657 0.037 Uiso calc R 1 . .
H H58B -0.2456 1.0070 0.0183 0.037 Uiso calc R 1 . .
H H58C -0.0638 1.0389 0.0948 0.037 Uiso calc R 1 . .

loop_
_atom_site_aniso_label
_atom_site_aniso_U_11
_atom_site_aniso_U_22
_atom_site_aniso_U_33
_atom_site_aniso_U_12
_atom_site_aniso_U_13
_atom_site_aniso_U_23
N1 0.0185(7) 0.0153(7) 0.0168(7) 0.0031(5) 0.0006(5) 0.0017(5)
C2 0.0178(8) 0.0152(8) 0.0175(8) 0.0036(6) 0.0028(6) 0.0034(6)
N3 0.0199(7) 0.0139(7) 0.0182(7) 0.0041(5) 0.0011(5) 0.0017(5)
C4 0.0147(7) 0.0165(8) 0.0179(8) 0.0029(6) 0.0033(6) 0.0027(6)
C5 0.0174(8) 0.0134(8) 0.0200(8) 0.0039(6) 0.0016(6) 0.0011(6)
C6 0.0161(7) 0.0162(8) 0.0162(8) 0.0013(6) 0.0012(6) 0.0001(6)
O2 0.0311(6) 0.0125(6) 0.0201(6) 0.0064(4) -0.0030(5) 0.0002(5)
C21 0.0457(10) 0.0161(9) 0.0216(9) 0.0082(7) -0.0055(8) -0.0033(7)
O6 0.0259(6) 0.0162(6) 0.0178(6) 0.0052(4) -0.0049(5) -0.0009(5)
C61 0.0288(9) 0.0211(9) 0.0176(9) 0.0063(7) -0.0052(7) 0.0026(7)
N41 0.0195(7) 0.0146(7) 0.0168(7) 0.0037(5) -0.0032(5) 0.0014(5)
C42 0.0184(8) 0.0167(8) 0.0166(8) 0.0036(6) 0.0044(6) 0.0031(7)
O42 0.0296(6) 0.0160(6) 0.0221(6) 0.0036(5) -0.0057(5) 0.0014(5)
C43 0.0170(8) 0.0173(8) 0.0166(8) 0.0029(6) 0.0012(6) 0.0022(6)
C44 0.0238(8) 0.0201(9) 0.0184(8) 0.0076(7) -0.0003(7) 0.0060(7)
N44 0.0422(9) 0.0228(8) 0.0231(8) 0.0058(7) -0.0052(7) 0.0005(7)
C45 0.0166(7) 0.0177(8) 0.0178(8) 0.0024(6) 0.0017(6) 0.0015(6)
C51 0.0148(7) 0.0173(8) 0.0203(8) 0.0012(6) 0.0024(6) 0.0026(7)
C52 0.0211(8) 0.0146(8) 0.0223(9) 0.0036(6) 0.0006(6) 0.0025(7)
C53 0.0188(8) 0.0192(9) 0.0184(8) 0.0009(6) -0.0008(6) 0.0011(7)
C54 0.0147(7) 0.0180(9) 0.0214(9) 0.0027(6) 0.0022(6) 0.0064(7)
C55 0.0196(8) 0.0145(8) 0.0246(9) 0.0034(6) 0.0021(6) 0.0018(7)
C56 0.0195(8) 0.0182(8) 0.0195(9) 0.0013(6) 0.0001(6) 0.0012(6)
N54 0.0232(7) 0.0206(7) 0.0220(8) 0.0059(6) -0.0016(6) 0.0058(6)
C57 0.0242(8) 0.0292(10) 0.0228(9) 0.0068(7) -0.0021(7) 0.0067(7)
C58 0.0270(9) 0.0217(9) 0.0282(10) 0.0088(7) 0.0006(7) 0.0093(7)

loop_
_atom_type_symbol
_atom_type_description
_atom_type_scat_dispersion_real
_atom_type_scat_dispersion_imag
_atom_type_scat_source
C C 0.0033 0.0016 'International Tables Vol C Tables 4.2.6.8 and 6.1.1.4'
H H 0.0000 0.0000 'International Tables Vol C Tables 4.2.6.8 and 6.1.1.4'
N N 0.0061 0.0033 'International Tables Vol C Tables 4.2.6.8 and 6.1.1.4'
O O 0.0106 0.0060 'International Tables Vol C Tables 4.2.6.8 and 6.1.1.4'

loop_
_geom_angle_atom_site_label_1
_geom_angle_atom_site_label_2
_geom_angle_atom_site_label_3
_geom_angle_site_symmetry_1
_geom_angle_site_symmetry_3
_geom_angle
_geom_angle_publ_flag
C6 N1 C2 . . 114.06(13) ?
N3 C2 N1 . . 128.63(14) ?
N3 C2 O2 . . 119.29(13) ?
N1 C2 O2 . . 112.06(13) ?
C2 N3 C4 . . 114.77(13) ?
N3 C4 C5 . . 123.12(14) ?
N3 C4 N41 . . 112.10(13) ?
C5 C4 N41 . . 124.77(14) ?
C4 C5 C6 . . 114.85(14) ?
C4 C5 H5 . . 122.6 ?
C6 C5 H5 . . 122.6 ?
N1 C6 O6 . . 118.83(13) ?
N1 C6 C5 . . 124.52(14) ?
O6 C6 C5 . . 116.63(13) ?
C2 O2 C21 . . 116.88(12) ?
O2 C21 H21A . . 109.5 ?
O2 C21 H21B . . 109.5 ?
H21A C21 H21B . . 109.5 ?
O2 C21 H21C . . 109.5 ?
H21A C21 H21C . . 109.5 ?
H21B C21 H21C . . 109.5 ?
C6 O6 C61 . . 116.10(12) ?
O6 C61 H61A . . 109.5 ?
O6 C61 H61B . . 109.5 ?
H61A C61 H61B . . 109.5 ?
O6 C61 H61C . . 109.5 ?
H61A C61 H61C . . 109.5 ?
H61B C61 H61C . . 109.5 ?
C42 N41 C4 . . 127.57(13) ?
C42 N41 H41 . . 116.2 ?
C4 N41 H41 . . 116.2 ?
O42 C42 N41 . . 122.18(14) ?
O42 C42 C43 . . 121.69(13) ?
N41 C42 C43 . . 116.12(13) ?
C45 C43 C44 . . 124.51(14) ?
C45 C43 C42 . . 117.43(14) ?
C44 C43 C42 . . 118.04(13) ?
N44 C44 C43 . . 176.24(17) ?
C43 C45 C51 . . 132.50(15) ?
C43 C45 H45 . . 113.7 ?
C51 C45 H45 . . 113.7 ?
C52 C51 C56 . . 116.69(14) ?
C52 C51 C45 . . 125.07(14) ?
C56 C51 C45 . . 118.21(14) ?
C53 C52 C51 . . 121.59(14) ?
C53 C52 H52 . . 119.2 ?
C51 C52 H52 . . 119.2 ?
C52 C53 C54 . . 121.16(15) ?
C52 C53 H53 . . 119.4 ?
C54 C53 H53 . . 119.4 ?
N54 C54 C55 . . 121.37(14) ?
N54 C54 C53 . . 120.86(15) ?
C55 C54 C53 . . 117.76(14) ?
C56 C55 C54 . . 120.15(14) ?
C56 C55 H55 . . 119.9 ?
C54 C55 H55 . . 119.9 ?
C55 C56 C51 . . 122.63(15) ?
C55 C56 H56 . . 118.7 ?
C51 C56 H56 . . 118.7 ?
C54 N54 C58 . . 120.40(14) ?
C54 N54 C57 . . 121.04(13) ?
C58 N54 C57 . . 118.42(13) ?
N54 C57 H57A . . 109.5 ?
N54 C57 H57B . . 109.5 ?
H57A C57 H57B . . 109.5 ?
N54 C57 H57C . . 109.5 ?
H57A C57 H57C . . 109.5 ?
H57B C57 H57C . . 109.5 ?
N54 C58 H58A . . 109.5 ?
N54 C58 H58B . . 109.5 ?
H58A C58 H58B . . 109.5 ?
N54 C58 H58C . . 109.5 ?
H58A C58 H58C . . 109.5 ?
H58B C58 H58C . . 109.5 ?

loop_
_geom_bond_atom_site_label_1
_geom_bond_atom_site_label_2
_geom_bond_site_symmetry_2
_geom_bond_distance
_geom_bond_publ_flag
N1 C6 . 1.3254(19) ?
N1 C2 . 1.338(2) ?
C2 N3 . 1.3184(19) ?
C2 O2 . 1.3495(18) ?
N3 C4 . 1.3593(19) ?
C4 C5 . 1.374(2) ?
C4 N41 . 1.3952(19) ?
C5 C6 . 1.396(2) ?
C5 H5 . 0.9500 ?
C6 O6 . 1.3464(18) ?
O2 C21 . 1.4368(19) ?
C21 H21A . 0.9800 ?
C21 H21B . 0.9800 ?
C21 H21C . 0.9800 ?
O6 C61 . 1.4463(18) ?
C61 H61A . 0.9800 ?
C61 H61B . 0.9800 ?
C61 H61C . 0.9800 ?
N41 C42 . 1.372(2) ?
N41 H41 . 0.8800 ?
C42 O42 . 1.2276(18) y
C42 C43 . 1.489(2) y
C43 C44 . 1.430(2) y
C44 N44 . 1.152(2) y
C43 C45 . 1.361(2) y
C45 C51 . 1.434(2) y
C45 H45 . 0.9500 ?
C54 N54 . 1.363(2) y
C51 C52 . 1.410(2) y
C52 C53 . 1.373(2) y
C53 C54 . 1.418(2) y
C54 C55 . 1.412(2) y
C55 C56 . 1.375(2) y
C56 C51 . 1.411(2) y
C52 H52 . 0.9500 ?
C53 H53 . 0.9500 ?
C55 H55 . 0.9500 ?
C56 H56 . 0.9500 ?
N54 C58 . 1.456(2) ?
N54 C57 . 1.457(2) ?
C57 H57A . 0.9800 ?
C57 H57B . 0.9800 ?
C57 H57C . 0.9800 ?
C58 H58A . 0.9800 ?
C58 H58B . 0.9800 ?
C58 H58C . 0.9800 ?

loop_
_geom_torsion_atom_site_label_1
_geom_torsion_atom_site_label_2
_geom_torsion_atom_site_label_3
_geom_torsion_atom_site_label_4
_geom_torsion_site_symmetry_1
_geom_torsion_site_symmetry_2
_geom_torsion_site_symmetry_3
_geom_torsion_site_symmetry_4
_geom_torsion
_geom_torsion_publ_flag
C6 N1 C2 N3 . . . . -1.7(2) ?
C6 N1 C2 O2 . . . . 179.81(12) ?
N1 C2 N3 C4 . . . . 1.4(2) ?
O2 C2 N3 C4 . . . . 179.79(12) ?
C2 N3 C4 C5 . . . . 0.6(2) ?
C2 N3 C4 N41 . . . . -178.15(12) ?
N3 C4 C5 C6 . . . . -1.9(2) ?
N41 C4 C5 C6 . . . . 176.64(13) ?
C2 N1 C6 O6 . . . . 178.66(12) ?
C2 N1 C6 C5 . . . . 0.1(2) ?
C4 C5 C6 N1 . . . . 1.6(2) ?
C4 C5 C6 O6 . . . . -177.02(11) ?
N3 C2 O2 C21 . . . . 3.19(19) ?
C5 C6 O6 C61 . . . . 174.28(13) ?
N3 C4 N41 C42 . . . . -170.16(13) y
C5 C4 N41 C42 . . . . 11.1(2) ?
C4 N41 C42 O42 . . . . 2.7(2) ?
C4 N41 C42 C43 . . . . -177.93(13) y
O42 C42 C43 C45 . . . . -1.8(2) ?
N41 C42 C43 C45 . . . . 178.81(12) y
O42 C42 C43 C44 . . . . 179.76(13) ?
N41 C42 C43 C44 . . . . 0.4(2) ?
C44 C43 C45 C51 . . . . -3.6(3) ?
C42 C43 C45 C51 . . . . 178.03(15) y
C43 C45 C51 C52 . . . . -8.9(3) y
C43 C45 C51 C56 . . . . 172.80(15) ?
N1 C2 O2 C21 . . . . -178.19(12) y
N1 C6 O6 C61 . . . . -4.43(19) y
C56 C51 C52 C53 . . . . -1.2(2) ?
C45 C51 C52 C53 . . . . -179.48(14) ?
C51 C52 C53 C54 . . . . 0.2(2) ?
C52 C53 C54 N54 . . . . -178.89(14) ?
C52 C53 C54 C55 . . . . 0.7(2) ?
N54 C54 C55 C56 . . . . 179.04(14) ?
C53 C54 C55 C56 . . . . -0.6(2) ?
C54 C55 C56 C51 . . . . -0.5(2) ?
C52 C51 C56 C55 . . . . 1.4(2) ?
C45 C51 C56 C55 . . . . 179.77(14) ?
C55 C54 N54 C58 . . . . 1.5(2) ?
C55 C54 N54 C57 . . . . 177.17(13) ?
C53 C54 N54 C57 . . . . -3.2(2) y
C53 C54 N54 C58 . . . . -178.89(13) y

loop_
_cod_related_entry_id
_cod_related_entry_database
_cod_related_entry_code
1 ChemSpider 24726578
